data_7113713
loop_
_publ_author_name
'Moulton, Brian'
'Abourahma, Heba'
'Bradner, Michael W.'
'Lu, Jianjiang'
'McManus, Gregory J.'
'Zaworotko, Michael J.'

_publ_section_title
;
 A new 6^5^.8 topology and a distorted 6^5^.8 CdSO~4~ topology: two new
 supramolecular isomers of [M~2~(bdc)~2~(L)~2~]~n~ coordination polymers
;
_journal_coden_ASTM CHCOFS
_journal_issue 12
_journal_name_full
;
 Chemical Communications (Cambridge, United Kingdom)
;
_journal_page_first 1342
_journal_page_last 1343
_journal_paper_doi 10.1039/b301221b
_journal_year 2003
_chemical_formula_sum 'C53.25 H31 Cu4 N3 O17'
_chemical_formula_weight 1238.97
_space_group_IT_number 14
_symmetry_cell_setting monoclinic
_symmetry_space_group_name_Hall '-P 2yn'
_symmetry_space_group_name_H-M 'P 1 21/n 1'
_atom_sites_solution_hydrogens geom
_atom_sites_solution_primary direct
_atom_sites_solution_secondary difmap
_audit_creation_method SHELXL-97
_cell_angle_alpha 90.00
_cell_angle_beta 95.877(2)
_cell_angle_gamma 90.00
_cell_formula_units_Z 4
_cell_length_a 10.6661(12)
_cell_length_b 30.303(4)
_cell_length_c 16.3650(19)
_cell_measurement_temperature 200(2)
_cell_volume 5261.6(11)
_computing_cell_refinement 'Bruker SMART'
_computing_data_collection 'Bruker SMART'
_computing_data_reduction 'Bruker SAINT'
_computing_molecular_graphics 'Bruker SHELXTL'
_computing_publication_material 'Bruker SHELXTL'
_computing_structure_refinement 'SHELXL-97 (Sheldrick, 1997)'
_computing_structure_solution 'SHELXS-97 (Sheldrick, 1990)'
_diffrn_ambient_temperature 200(2)
_diffrn_measured_fraction_theta_full 0.937
_diffrn_measured_fraction_theta_max 0.937
_diffrn_measurement_device_type 'CCD area detector'
_diffrn_measurement_method 'phi and omega scans'
_diffrn_radiation_monochromator graphite
_diffrn_radiation_source 'fine-focus sealed tube'
_diffrn_radiation_type MoK\a
_diffrn_radiation_wavelength 0.71073
_diffrn_reflns_av_R_equivalents 0.0782
_diffrn_reflns_av_sigmaI/netI 0.1160
_diffrn_reflns_limit_h_max 13
_diffrn_reflns_limit_h_min -13
_diffrn_reflns_limit_k_max 40
_diffrn_reflns_limit_k_min -25
_diffrn_reflns_limit_l_max 20
_diffrn_reflns_limit_l_min -18
_diffrn_reflns_number 29732
_diffrn_reflns_theta_full 28.32
_diffrn_reflns_theta_max 28.32
_diffrn_reflns_theta_min 1.34
_exptl_absorpt_coefficient_mu 1.670
_exptl_absorpt_correction_type none
_exptl_crystal_colour blue-green
_exptl_crystal_density_diffrn 1.564
_exptl_crystal_density_meas 0
_exptl_crystal_density_method 'not measured'
_exptl_crystal_description parallelpipe
_exptl_crystal_F_000 2494
_exptl_crystal_size_max 0.20
_exptl_crystal_size_mid 0.05
_exptl_crystal_size_min 0.05
_refine_diff_density_max 1.139
_refine_diff_density_min -0.812
_refine_diff_density_rms 0.132
_refine_ls_extinction_method none
_refine_ls_goodness_of_fit_ref 1.038
_refine_ls_hydrogen_treatment mixed
_refine_ls_matrix_type full
_refine_ls_number_parameters 684
_refine_ls_number_reflns 12275
_refine_ls_number_restraints 0
_refine_ls_restrained_S_all 1.038
_refine_ls_R_factor_all 0.1129
_refine_ls_R_factor_gt 0.0650
_refine_ls_shift/su_max 0.002
_refine_ls_shift/su_mean 0.000
_refine_ls_structure_factor_coef Fsqd
_refine_ls_weighting_details 'calc w=1/[\s^2^(Fo^2^)+(0.0644P)^2^+3.9942P] where P=(Fo^2^+2Fc^2^)/3'
_refine_ls_weighting_scheme calc
_refine_ls_wR_factor_gt 0.1457
_refine_ls_wR_factor_ref 0.1722
_reflns_number_gt 7699
_reflns_number_total 12275
_reflns_threshold_expression >2sigma(I)
_cod_duplicate_entry 7103693
_cod_data_source_file b301221b.txt
_cod_data_source_block ha380
_cod_depositor_comments
;
The following automatic conversions were performed:

'_symmetry_cell_setting' value 'Monoclinic' changed to 'monoclinic'
according to
/usr/data/users/saulius/automatic-downloads/retrospective/RSC/lib/dictionaries/cif_core.dic
dictionary named 'cif_core.dic' version 2.4.2 from 2011-04-26.

Automatic conversion script
Id: cif_fix_values 2281 2013-09-26 08:29:07Z andrius 
;
_cod_original_cell_volume 5261.5(10)
_cod_original_sg_symbol_H-M P2(1)/n
_cod_database_code 7113713

loop_
_symmetry_equiv_pos_as_xyz
'x, y, z'
'-x+1/2, y+1/2, -z+1/2'
'-x, -y, -z'
'x-1/2, -y-1/2, z-1/2'

loop_
_atom_site_label
_atom_site_type_symbol
_atom_site_fract_x
_atom_site_fract_y
_atom_site_fract_z
_atom_site_U_iso_or_equiv
_atom_site_adp_type
_atom_site_occupancy
_atom_site_symmetry_multiplicity
_atom_site_calc_flag
_atom_site_refinement_flags
Cu1 Cu -0.12211(6) 0.99148(2) 0.49706(4) 0.01688(16) Uani 1 1 d .
Cu2 Cu 0.02919(6) 0.77936(2) 1.01839(4) 0.01728(16) Uani 1 1 d .
Cu3 Cu 0.07329(6) 0.71464(2) 0.91576(4) 0.01784(16) Uani 1 1 d .
Cu4 Cu 0.44865(6) 0.99034(2) 1.06866(4) 0.02000(16) Uani 1 1 d .
O1A O 0.4190(3) 0.81367(12) 0.4499(2) 0.0256(9) Uani 1 1 d .
O2A O 0.3697(3) 0.75300(12) 0.5189(2) 0.0258(9) Uani 1 1 d .
O3A O 0.1364(3) 0.94359(12) 0.4970(2) 0.0242(9) Uani 1 1 d .
O4A O -0.0708(3) 0.92937(12) 0.4934(3) 0.0263(9) Uani 1 1 d .
C1A C 0.3456(5) 0.79063(17) 0.4882(4) 0.0222(12) Uani 1 1 d .
C2A C 0.2167(5) 0.80870(18) 0.4963(4) 0.0246(13) Uani 1 1 d .
C3A C 0.1214(6) 0.78044(19) 0.5132(5) 0.0371(17) Uani 1 1 d .
H3A H 0.1391 0.7500 0.5222 0.045 Uiso 1 1 calc R
C4A C 0.0004(6) 0.7960(2) 0.5172(5) 0.048(2) Uani 1 1 d .
H4A H -0.0652 0.7759 0.5259 0.058 Uiso 1 1 calc R
C5A C -0.0261(6) 0.83993(19) 0.5087(4) 0.0348(16) Uani 1 1 d .
H5A H -0.1096 0.8503 0.5114 0.042 Uiso 1 1 calc R
C6A C 0.0706(5) 0.86948(18) 0.4961(3) 0.0213(12) Uani 1 1 d .
C7A C 0.1905(5) 0.85333(18) 0.4891(3) 0.0213(12) Uani 1 1 d .
H7A H 0.2560 0.8733 0.4792 0.026 Uiso 1 1 calc R
C8A C 0.0435(5) 0.91782(17) 0.4945(3) 0.0198(11) Uani 1 1 d .
O1B O -0.0960(3) 0.98936(13) 0.6178(2) 0.0243(9) Uani 1 1 d .
O2B O 0.1103(4) 1.00427(13) 0.6225(2) 0.0264(9) Uani 1 1 d .
O3B O 0.2874(4) 0.98568(14) 0.9998(2) 0.0315(10) Uani 1 1 d .
O4B O 0.3748(4) 1.00075(13) 0.8843(2) 0.0270(9) Uani 1 1 d .
C1B C 0.0120(5) 0.99548(17) 0.6557(3) 0.0221(12) Uani 1 1 d .
C2B C 0.0247(5) 0.99189(16) 0.7474(3) 0.0184(11) Uani 1 1 d .
C3B C -0.0812(5) 0.98492(17) 0.7890(3) 0.0222(12) Uani 1 1 d .
H3B H -0.1630 0.9857 0.7599 0.027 Uiso 1 1 calc R
C4B C -0.0674(5) 0.97687(19) 0.8725(3) 0.0262(13) Uani 1 1 d .
H4B H -0.1394 0.9712 0.9006 0.031 Uiso 1 1 calc R
C5B C 0.0511(5) 0.97712(19) 0.9149(4) 0.0248(13) Uani 1 1 d .
H5B H 0.0607 0.9705 0.9720 0.030 Uiso 1 1 calc R
C6B C 0.1562(5) 0.98687(17) 0.8752(3) 0.0195(11) Uani 1 1 d .
C7B C 0.1418(5) 0.99372(17) 0.7910(3) 0.0217(12) Uani 1 1 d .
H7B H 0.2138 0.9998 0.7631 0.026 Uiso 1 1 calc R
C8B C 0.2832(5) 0.99118(18) 0.9237(3) 0.0215(12) Uani 1 1 d .
O1C O 0.5760(4) 0.94555(13) 0.9177(3) 0.0332(10) Uani 1 1 d .
O2C O 0.4833(4) 0.92980(13) 1.0313(3) 0.0304(10) Uani 1 1 d .
O3C O 0.2204(4) 0.75255(12) 0.8995(3) 0.0283(9) Uani 1 1 d .
O4C O 0.1953(4) 0.80226(13) 0.9981(3) 0.0297(10) Uani 1 1 d .
C1C C 0.5254(5) 0.91951(19) 0.9646(4) 0.0266(13) Uani 1 1 d .
C2C C 0.5072(5) 0.87302(19) 0.9375(4) 0.0271(13) Uani 1 1 d .
C3C C 0.5877(6) 0.8523(2) 0.8887(4) 0.0412(17) Uani 1 1 d .
H3C H 0.6609 0.8673 0.8748 0.049 Uiso 1 1 calc R
C4C C 0.5628(7) 0.8102(2) 0.8598(5) 0.052(2) Uani 1 1 d .
H4C H 0.6210 0.7956 0.8288 0.063 Uiso 1 1 calc R
C5C C 0.4539(6) 0.7893(2) 0.8759(4) 0.0387(17) Uani 1 1 d .
H5C H 0.4348 0.7609 0.8535 0.046 Uiso 1 1 calc R
C6C C 0.3729(5) 0.80902(18) 0.9238(4) 0.0249(13) Uani 1 1 d .
C7C C 0.3999(5) 0.85006(18) 0.9561(4) 0.0228(12) Uani 1 1 d .
H7C H 0.3451 0.8631 0.9916 0.027 Uiso 1 1 calc R
C8C C 0.2539(5) 0.78623(18) 0.9419(4) 0.0223(12) Uani 1 1 d .
O1D O -0.0400(4) 0.81111(12) 0.9198(2) 0.0278(9) Uani 1 1 d .
O2D O -0.0331(4) 0.75165(12) 0.8382(2) 0.0271(9) Uani 1 1 d .
O3D O -0.3862(4) 0.76126(12) 0.6001(2) 0.0259(9) Uani 1 1 d .
O4D O -0.3312(3) 0.81228(12) 0.5117(2) 0.0242(9) Uani 1 1 d .
C1D C -0.0606(5) 0.79106(18) 0.8523(4) 0.0218(12) Uani 1 1 d .
C2D C -0.1251(5) 0.81661(17) 0.7807(3) 0.0183(11) Uani 1 1 d .
C3D C -0.1125(6) 0.86228(19) 0.7782(4) 0.0312(15) Uani 1 1 d .
H3D H -0.0672 0.8773 0.8229 0.037 Uiso 1 1 calc R
C4D C -0.1652(6) 0.8858(2) 0.7115(4) 0.0367(16) Uani 1 1 d .
H4D H -0.1532 0.9168 0.7089 0.044 Uiso 1 1 calc R
C5D C -0.2369(6) 0.86377(19) 0.6471(4) 0.0290(14) Uani 1 1 d .
H5D H -0.2746 0.8799 0.6013 0.035 Uiso 1 1 calc R
C6D C -0.2522(5) 0.81891(17) 0.6506(3) 0.0188(11) Uani 1 1 d .
C7D C -0.1950(5) 0.79522(18) 0.7170(3) 0.0201(12) Uani 1 1 d .
H7D H -0.2040 0.7641 0.7185 0.024 Uiso 1 1 calc R
C8D C -0.3295(5) 0.79560(18) 0.5822(3) 0.0203(12) Uani 1 1 d .
N1PA N 0.1149(4) 0.66579(15) 0.8276(3) 0.0236(11) Uani 1 1 d .
C1PA C 0.0882(7) 0.6726(2) 0.7479(4) 0.048(2) Uani 1 1 d .
H1PA H 0.0568 0.7008 0.7306 0.058 Uiso 1 1 calc R
C2PA C 0.1031(8) 0.6415(3) 0.6889(5) 0.065(3) Uani 1 1 d .
H2PA H 0.0834 0.6480 0.6322 0.078 Uiso 1 1 calc R
C3PA C 0.1478(7) 0.6003(3) 0.7144(5) 0.053(2) Uani 1 1 d .
H3PA H 0.1579 0.5777 0.6755 0.064 Uiso 1 1 calc R
C4PA C 0.1770(6) 0.5927(2) 0.7962(5) 0.0432(18) Uani 1 1 d .
H4PA H 0.2089 0.5649 0.8154 0.052 Uiso 1 1 calc R
C5PA C 0.1590(6) 0.6265(2) 0.8503(4) 0.0339(15) Uani 1 1 d .
H5PA H 0.1796 0.6211 0.9073 0.041 Uiso 1 1 calc R
N1PB N -0.0068(5) 0.82574(15) 1.1126(3) 0.0256(11) Uani 1 1 d .
C1PB C 0.0011(7) 0.8689(2) 1.1012(5) 0.0418(17) Uani 1 1 d .
H1PB H 0.0150 0.8793 1.0482 0.050 Uiso 1 1 calc R
C2PB C -0.0097(8) 0.8992(2) 1.1621(5) 0.054(2) Uani 1 1 d .
H2PB H -0.0028 0.9298 1.1509 0.064 Uiso 1 1 calc R
C3PB C -0.0299(7) 0.8858(3) 1.2373(5) 0.056(2) Uani 1 1 d .
H3PB H -0.0372 0.9064 1.2802 0.067 Uiso 1 1 calc R
C4PB C -0.0402(9) 0.8402(3) 1.2512(5) 0.065(2) Uani 1 1 d .
H4PB H -0.0549 0.8291 1.3037 0.078 Uiso 1 1 calc R
C5PB C -0.0284(8) 0.8123(2) 1.1866(5) 0.052(2) Uani 1 1 d .
H5PB H -0.0363 0.7815 1.1955 0.063 Uiso 1 1 calc R
N1PC N 0.3874(5) 0.96962(17) 1.1826(3) 0.0272(11) Uani 1 1 d .
C1PC C 0.3400(6) 0.9315(3) 1.1936(5) 0.0474(19) Uani 1 1 d .
H1PC H 0.3209 0.9137 1.1462 0.057 Uiso 1 1 calc R
C2PC C 0.3146(7) 0.9144(3) 1.2666(6) 0.061(3) Uani 1 1 d .
H2PC H 0.2846 0.8850 1.2695 0.073 Uiso 1 1 calc R
C3PC C 0.3325(8) 0.9400(4) 1.3368(6) 0.082(4) Uani 1 1 d .
H3PC H 0.3089 0.9298 1.3879 0.098 Uiso 1 1 calc R
C4PC C 0.3873(11) 0.9821(5) 1.3293(6) 0.124(6) Uani 1 1 d .
H4PC H 0.4045 1.0002 1.3765 0.149 Uiso 1 1 calc R
C5PC C 0.4178(9) 0.9979(4) 1.2491(6) 0.087(3) Uani 1 1 d .
H5PC H 0.4561 1.0259 1.2427 0.104 Uiso 1 1 calc R
O1WC O -0.3235(4) 0.98312(15) 0.4760(3) 0.0395(11) Uani 1 1 d .
C1G C 0.4735(7) 1.0893(2) 1.4970(5) 0.051(2) Uiso 1 1 d .
C2G C 0.6071(9) 1.0618(3) 1.3745(6) 0.072(3) Uiso 1 1 d .
C3G C 0.5924(9) 1.1477(3) 1.3244(6) 0.072(3) Uiso 1 1 d .
C11G C 0.6943(12) 1.0787(4) 1.3385(8) 0.031(3) Uiso 0.50 1 d P
C12G C 0.5776(16) 1.1081(6) 1.3487(11) 0.064(5) Uiso 0.50 1 d P
C13G C 0.5149(17) 1.0575(6) 1.4469(12) 0.070(5) Uiso 0.50 1 d P
C14G C 0.7969(19) 1.1334(7) 1.2771(13) 0.078(6) Uiso 0.50 1 d P
C15G C 0.6917(12) 1.1182(4) 1.3151(8) 0.030(3) Uiso 0.50 1 d P
C21G C 0.721(3) 1.1448(10) 1.3016(18) 0.043(7) Uiso 0.25 1 d P
C22G C 0.527(3) 1.0936(11) 1.424(2) 0.054(8) Uiso 0.25 1 d P
C23G C 0.794(4) 1.1858(14) 1.294(3) 0.085(12) Uiso 0.25 1 d P

loop_
_atom_site_aniso_label
_atom_site_aniso_U_11
_atom_site_aniso_U_22
_atom_site_aniso_U_33
_atom_site_aniso_U_23
_atom_site_aniso_U_13
_atom_site_aniso_U_12
Cu1 0.0145(3) 0.0180(3) 0.0170(4) 0.0004(3) -0.0035(2) 0.0010(3)
Cu2 0.0167(3) 0.0173(3) 0.0170(4) -0.0024(3) -0.0019(3) -0.0021(3)
Cu3 0.0180(3) 0.0174(3) 0.0174(4) -0.0024(3) -0.0020(3) -0.0015(3)
Cu4 0.0185(3) 0.0259(4) 0.0148(4) 0.0038(3) -0.0025(3) -0.0058(3)
O1A 0.016(2) 0.027(2) 0.034(3) 0.0055(18) 0.0025(17) 0.0062(16)
O2A 0.020(2) 0.024(2) 0.033(3) 0.0019(17) 0.0008(18) 0.0041(16)
O3A 0.020(2) 0.018(2) 0.035(3) 0.0009(16) 0.0032(17) 0.0018(16)
O4A 0.015(2) 0.021(2) 0.042(3) -0.0007(17) -0.0003(17) 0.0031(16)
C1A 0.016(3) 0.018(3) 0.031(3) -0.004(2) -0.003(2) 0.002(2)
C2A 0.018(3) 0.019(3) 0.036(4) -0.004(2) -0.003(2) 0.004(2)
C3A 0.025(3) 0.015(3) 0.072(5) -0.003(3) 0.010(3) 0.003(3)
C4A 0.025(4) 0.023(3) 0.100(7) -0.005(4) 0.021(4) -0.003(3)
C5A 0.020(3) 0.023(3) 0.062(5) -0.006(3) 0.005(3) 0.004(3)
C6A 0.019(3) 0.021(3) 0.023(3) -0.002(2) -0.001(2) 0.003(2)
C7A 0.015(3) 0.024(3) 0.024(3) 0.002(2) -0.001(2) 0.003(2)
C8A 0.024(3) 0.020(3) 0.015(3) -0.001(2) 0.000(2) 0.004(2)
O1B 0.025(2) 0.032(2) 0.013(2) -0.0002(16) -0.0082(16) -0.0040(18)
O2B 0.024(2) 0.040(2) 0.014(2) -0.0012(17) -0.0045(16) -0.0032(18)
O3B 0.021(2) 0.054(3) 0.018(2) 0.0053(19) -0.0046(17) -0.0049(19)
O4B 0.022(2) 0.037(2) 0.021(2) 0.0031(17) -0.0037(17) -0.0098(18)
C1B 0.030(3) 0.016(3) 0.020(3) -0.001(2) -0.001(2) 0.007(2)
C2B 0.025(3) 0.014(3) 0.015(3) -0.003(2) -0.005(2) 0.000(2)
C3B 0.025(3) 0.022(3) 0.018(3) -0.007(2) -0.005(2) 0.000(2)
C4B 0.026(3) 0.033(3) 0.020(3) -0.003(2) 0.006(2) -0.002(3)
C5B 0.022(3) 0.033(3) 0.017(3) 0.000(2) -0.005(2) 0.001(2)
C6B 0.020(3) 0.017(3) 0.021(3) 0.000(2) -0.002(2) 0.000(2)
C7B 0.028(3) 0.016(3) 0.021(3) -0.003(2) 0.000(2) -0.002(2)
C8B 0.020(3) 0.022(3) 0.020(3) -0.002(2) -0.005(2) -0.005(2)
O1C 0.036(3) 0.025(2) 0.039(3) 0.0058(19) 0.009(2) -0.0074(19)
O2C 0.040(3) 0.026(2) 0.024(2) 0.0021(17) 0.0001(19) -0.0061(19)
O3C 0.024(2) 0.028(2) 0.033(3) -0.0050(18) 0.0030(18) -0.0070(18)
O4C 0.023(2) 0.032(2) 0.035(3) -0.0099(19) 0.0028(19) -0.0142(18)
C1C 0.018(3) 0.029(3) 0.031(4) 0.004(3) -0.003(3) -0.004(2)
C2C 0.025(3) 0.027(3) 0.029(4) 0.003(2) 0.003(3) -0.005(2)
C3C 0.030(4) 0.041(4) 0.056(5) -0.007(3) 0.019(3) -0.014(3)
C4C 0.048(5) 0.042(4) 0.073(6) -0.019(4) 0.034(4) -0.010(4)
C5C 0.037(4) 0.034(4) 0.047(5) -0.012(3) 0.018(3) -0.010(3)
C6C 0.020(3) 0.025(3) 0.030(3) -0.001(2) 0.003(2) -0.007(2)
C7C 0.017(3) 0.024(3) 0.027(3) 0.003(2) 0.002(2) -0.004(2)
C8C 0.017(3) 0.027(3) 0.023(3) 0.002(2) 0.001(2) 0.001(2)
O1D 0.036(2) 0.022(2) 0.023(2) -0.0011(17) -0.0092(18) -0.0015(18)
O2D 0.033(2) 0.021(2) 0.025(2) -0.0034(16) -0.0071(18) 0.0032(17)
O3D 0.032(2) 0.021(2) 0.023(2) 0.0034(16) -0.0043(18) -0.0067(17)
O4D 0.024(2) 0.027(2) 0.021(2) 0.0030(16) -0.0060(17) -0.0065(17)
C1D 0.015(3) 0.026(3) 0.023(3) 0.008(2) -0.001(2) -0.006(2)
C2D 0.018(3) 0.023(3) 0.014(3) -0.002(2) -0.002(2) -0.001(2)
C3D 0.042(4) 0.023(3) 0.026(4) 0.000(2) -0.010(3) -0.009(3)
C4D 0.052(4) 0.017(3) 0.038(4) 0.001(3) -0.009(3) -0.003(3)
C5D 0.037(4) 0.025(3) 0.023(3) 0.004(2) -0.007(3) 0.000(3)
C6D 0.015(3) 0.020(3) 0.021(3) -0.003(2) 0.000(2) 0.001(2)
C7D 0.017(3) 0.018(3) 0.025(3) 0.003(2) 0.000(2) 0.000(2)
C8D 0.018(3) 0.022(3) 0.021(3) -0.001(2) -0.001(2) 0.002(2)
N1PA 0.025(3) 0.022(3) 0.024(3) -0.005(2) 0.001(2) 0.000(2)
C1PA 0.069(5) 0.042(4) 0.031(4) -0.008(3) -0.005(4) 0.022(4)
C2PA 0.079(6) 0.084(6) 0.030(5) -0.020(4) -0.012(4) 0.035(5)
C3PA 0.045(5) 0.055(5) 0.059(6) -0.032(4) 0.002(4) -0.003(4)
C4PA 0.052(5) 0.028(4) 0.049(5) -0.013(3) 0.002(4) 0.003(3)
C5PA 0.034(4) 0.033(4) 0.036(4) -0.002(3) 0.009(3) 0.002(3)
N1PB 0.030(3) 0.019(3) 0.028(3) -0.006(2) 0.005(2) 0.001(2)
C1PB 0.052(4) 0.029(4) 0.044(5) -0.003(3) 0.003(3) 0.004(3)
C2PB 0.079(6) 0.024(4) 0.058(6) -0.018(3) 0.006(5) 0.002(4)
C3PB 0.064(5) 0.052(5) 0.053(6) -0.030(4) 0.009(4) 0.001(4)
C4PB 0.100(7) 0.061(6) 0.036(5) -0.007(4) 0.024(5) -0.005(5)
C5PB 0.087(6) 0.033(4) 0.040(5) -0.003(3) 0.023(4) 0.010(4)
N1PC 0.028(3) 0.039(3) 0.015(3) 0.001(2) 0.004(2) -0.002(2)
C1PC 0.040(4) 0.059(5) 0.042(5) 0.012(4) 0.003(3) -0.008(4)
C2PC 0.046(5) 0.087(7) 0.050(6) 0.042(5) 0.005(4) -0.014(4)
C3PC 0.053(6) 0.133(10) 0.062(7) 0.064(7) 0.022(5) 0.007(6)
C4PC 0.082(8) 0.257(18) 0.032(6) -0.001(8) -0.007(5) 0.069(10)
C5PC 0.063(6) 0.148(10) 0.052(7) 0.023(6) 0.009(5) 0.008(6)
O1WC 0.017(2) 0.050(3) 0.050(3) 0.008(2) -0.002(2) -0.001(2)

loop_
_atom_type_symbol
_atom_type_description
_atom_type_scat_dispersion_real
_atom_type_scat_dispersion_imag
_atom_type_scat_source
C C 0.0033 0.0016 'International Tables Vol C Tables 4.2.6.8 and 6.1.1.4'
H H 0.0000 0.0000 'International Tables Vol C Tables 4.2.6.8 and 6.1.1.4'
N N 0.0061 0.0033 'International Tables Vol C Tables 4.2.6.8 and 6.1.1.4'
O O 0.0106 0.0060 'International Tables Vol C Tables 4.2.6.8 and 6.1.1.4'
Cu Cu 0.3201 1.2651 'International Tables Vol C Tables 4.2.6.8 and 6.1.1.4'

loop_
_geom_angle_atom_site_label_1
_geom_angle_atom_site_label_2
_geom_angle_atom_site_label_3
_geom_angle
_geom_angle_site_symmetry_1
_geom_angle_site_symmetry_3
O4A Cu1 O1B 89.33(17) . .
O4A Cu1 O3A 168.32(15) . 3_576
O1B Cu1 O3A 89.26(16) . 3_576
O4A Cu1 O2B 89.20(17) . 3_576
O1B Cu1 O2B 168.15(16) . 3_576
O3A Cu1 O2B 89.80(16) 3_576 3_576
O4A Cu1 O1WC 99.13(16) . .
O1B Cu1 O1WC 101.11(17) . .
O3A Cu1 O1WC 92.52(16) 3_576 .
O2B Cu1 O1WC 90.73(17) 3_576 .
O4A Cu1 Cu1 84.96(11) . 3_576
O1B Cu1 Cu1 86.13(11) . 3_576
O3A Cu1 Cu1 83.38(11) 3_576 3_576
O2B Cu1 Cu1 82.02(11) 3_576 3_576
O1WC Cu1 Cu1 171.66(13) . 3_576
O1D Cu2 O4C 87.56(17) . .
O1D Cu2 O2A 89.72(17) . 4_576
O4C Cu2 O2A 167.03(17) . 4_576
O1D Cu2 O3D 167.43(16) . 4_676
O4C Cu2 O3D 88.69(17) . 4_676
O2A Cu2 O3D 91.26(16) 4_576 4_676
O1D Cu2 N1PB 100.94(18) . .
O4C Cu2 N1PB 96.94(18) . .
O2A Cu2 N1PB 96.02(17) 4_576 .
O3D Cu2 N1PB 91.42(17) 4_676 .
O1D Cu2 Cu3 85.30(12) . .
O4C Cu2 Cu3 86.13(12) . .
O2A Cu2 Cu3 81.01(12) 4_576 .
O3D Cu2 Cu3 82.48(11) 4_676 .
N1PB Cu2 Cu3 173.12(13) . .
O4D Cu3 O2D 166.76(16) 4_676 .
O4D Cu3 O3C 89.72(17) 4_676 .
O2D Cu3 O3C 89.74(17) . .
O4D Cu3 O1A 88.42(16) 4_676 4_576
O2D Cu3 O1A 89.30(17) . 4_576
O3C Cu3 O1A 167.71(16) . 4_576
O4D Cu3 N1PA 97.21(17) 4_676 .
O2D Cu3 N1PA 96.01(17) . .
O3C Cu3 N1PA 95.07(17) . .
O1A Cu3 N1PA 97.21(17) 4_576 .
O4D Cu3 Cu2 84.93(11) 4_676 .
O2D Cu3 Cu2 81.90(11) . .
O3C Cu3 Cu2 81.41(12) . .
O1A Cu3 Cu2 86.32(11) 4_576 .
N1PA Cu3 Cu2 175.90(13) . .
O3B Cu4 O1C 90.97(18) . 3_677
O3B Cu4 O4B 167.52(17) . 3_677
O1C Cu4 O4B 87.37(17) 3_677 3_677
O3B Cu4 O2C 86.33(18) . .
O1C Cu4 O2C 167.62(17) 3_677 .
O4B Cu4 O2C 92.65(17) 3_677 .
O3B Cu4 N1PC 98.78(18) . .
O1C Cu4 N1PC 97.74(19) 3_677 .
O4B Cu4 N1PC 93.70(17) 3_677 .
O2C Cu4 N1PC 94.62(18) . .
O3B Cu4 Cu4 86.72(12) . 3_677
O1C Cu4 Cu4 87.14(13) 3_677 3_677
O4B Cu4 Cu4 80.85(12) 3_677 3_677
O2C Cu4 Cu4 80.64(12) . 3_677
N1PC Cu4 Cu4 172.54(14) . 3_677
C1A O1A Cu3 118.3(3) . 4_675
C1A O2A Cu2 126.2(4) . 4_675
C8A O3A Cu1 123.7(3) . 3_576
C8A O4A Cu1 122.3(3) . .
O2A C1A O1A 125.9(5) . .
O2A C1A C2A 116.5(5) . .
O1A C1A C2A 117.6(5) . .
C3A C2A C7A 118.5(5) . .
C3A C2A C1A 119.5(5) . .
C7A C2A C1A 121.9(5) . .
C2A C3A C4A 120.6(6) . .
C5A C4A C3A 120.9(6) . .
C4A C5A C6A 119.4(6) . .
C7A C6A C5A 119.2(5) . .
C7A C6A C8A 121.6(5) . .
C5A C6A C8A 119.1(5) . .
C2A C7A C6A 121.2(5) . .
O3A C8A O4A 125.6(5) . .
O3A C8A C6A 117.3(5) . .
O4A C8A C6A 117.1(5) . .
C1B O1B Cu1 121.1(4) . .
C1B O2B Cu1 125.6(4) . 3_576
C8B O3B Cu4 120.2(4) . .
C8B O4B Cu4 126.2(4) . 3_677
O2B C1B O1B 125.2(5) . .
O2B C1B C2B 117.0(5) . .
O1B C1B C2B 117.8(5) . .
C7B C2B C3B 119.4(5) . .
C7B C2B C1B 120.1(5) . .
C3B C2B C1B 120.4(5) . .
C4B C3B C2B 120.0(5) . .
C5B C4B C3B 119.8(5) . .
C4B C5B C6B 120.6(5) . .
C5B C6B C7B 119.1(5) . .
C5B C6B C8B 120.0(5) . .
C7B C6B C8B 120.9(5) . .
C2B C7B C6B 120.8(5) . .
O3B C8B O4B 126.1(5) . .
O3B C8B C6B 116.9(5) . .
O4B C8B C6B 117.0(5) . .
C1C O1C Cu4 118.5(4) . 3_677
C1C O2C Cu4 126.2(4) . .
C8C O3C Cu3 125.2(4) . .
C8C O4C Cu2 120.7(4) . .
O1C C1C O2C 125.8(6) . .
O1C C1C C2C 117.7(6) . .
O2C C1C C2C 116.5(5) . .
C3C C2C C7C 118.1(5) . .
C3C C2C C1C 122.2(5) . .
C7C C2C C1C 119.5(5) . .
C4C C3C C2C 120.6(6) . .
C5C C4C C3C 119.9(6) . .
C6C C5C C4C 120.5(6) . .
C5C C6C C7C 119.9(5) . .
C5C C6C C8C 120.7(5) . .
C7C C6C C8C 119.3(5) . .
C6C C7C C2C 120.7(5) . .
O4C C8C O3C 125.3(5) . .
O4C C8C C6C 117.3(5) . .
O3C C8C C6C 117.4(5) . .
C1D O1D Cu2 120.2(4) . .
C1D O2D Cu3 123.6(4) . .
C8D O3D Cu2 124.0(4) . 4_575
C8D O4D Cu3 121.7(3) . 4_575
O2D C1D O1D 126.6(5) . .
O2D C1D C2D 116.2(5) . .
O1D C1D C2D 117.2(5) . .
C7D C2D C3D 119.4(5) . .
C7D C2D C1D 120.9(5) . .
C3D C2D C1D 119.7(5) . .
C4D C3D C2D 120.4(5) . .
C3D C4D C5D 119.8(6) . .
C6D C5D C4D 119.8(5) . .
C5D C6D C7D 120.0(5) . .
C5D C6D C8D 119.7(5) . .
C7D C6D C8D 120.3(5) . .
C2D C7D C6D 120.6(5) . .
O3D C8D O4D 125.9(5) . .
O3D C8D C6D 117.3(5) . .
O4D C8D C6D 116.8(5) . .
C5PA N1PA C1PA 117.1(5) . .
C5PA N1PA Cu3 121.7(4) . .
C1PA N1PA Cu3 121.1(4) . .
N1PA C1PA C2PA 123.9(7) . .
C1PA C2PA C3PA 117.9(7) . .
C4PA C3PA C2PA 119.0(7) . .
C3PA C4PA C5PA 118.2(7) . .
N1PA C5PA C4PA 123.8(7) . .
C5PB N1PB C1PB 117.0(6) . .
C5PB N1PB Cu2 121.1(4) . .
C1PB N1PB Cu2 121.7(4) . .
N1PB C1PB C2PB 123.3(7) . .
C3PB C2PB C1PB 120.1(7) . .
C2PB C3PB C4PB 118.1(7) . .
C5PB C4PB C3PB 117.8(8) . .
N1PB C5PB C4PB 123.8(7) . .
C1PC N1PC C5PC 120.6(7) . .
C1PC N1PC Cu4 123.3(5) . .
C5PC N1PC Cu4 115.6(5) . .
N1PC C1PC C2PC 125.9(8) . .
C1PC C2PC C3PC 119.6(8) . .
C2PC C3PC C4PC 117.2(8) . .
C3PC C4PC C5PC 120.4(11) . .
N1PC C5PC C4PC 116.1(11) . .
C13G C1G C22G 50.2(14) . .
C11G C2G C12G 68.2(10) . .
C11G C2G C22G 117.2(15) . .
C12G C2G C22G 57.0(14) . .
C11G C2G C13G 155.0(12) . .
C12G C2G C13G 98.9(11) . .
C22G C2G C13G 43.0(13) . .
C12G C3G C15G 63.6(10) . .
C12G C3G C21G 99.9(16) . .
C15G C3G C21G 36.5(12) . .
C15G C11G C2G 122.4(12) . .
C15G C11G C12G 59.5(10) . .
C2G C11G C12G 63.0(9) . .
C3G C12G C15G 62.6(10) . .
C3G C12G C22G 128(2) . .
C15G C12G C22G 143(2) . .
C3G C12G C2G 160.5(16) . .
C15G C12G C2G 98.5(12) . .
C22G C12G C2G 64.0(15) . .
C3G C12G C11G 112.3(14) . .
C15G C12G C11G 49.8(9) . .
C22G C12G C11G 106.6(18) . .
C2G C12G C11G 48.8(8) . .
C22G C13G C1G 65.9(19) . .
C22G C13G C2G 65.9(19) . .
C1G C13G C2G 129.8(14) . .
C21G C14G C15G 39.2(19) . .
C21G C14G C23G 64(3) . .
C15G C14G C23G 102(2) . .
C21G C15G C11G 159(3) . .
C21G C15G C3G 75(2) . .
C11G C15G C3G 124.5(12) . .
C21G C15G C14G 45(2) . .
C11G C15G C14G 116.7(14) . .
C3G C15G C14G 118.8(13) . .
C21G C15G C12G 128(3) . .
C11G C15G C12G 70.7(11) . .
C3G C15G C12G 53.9(9) . .
C14G C15G C12G 172.3(15) . .
C15G C21G C14G 96(3) . .
C15G C21G C3G 69(2) . .
C14G C21G C3G 161(3) . .
C15G C21G C23G 166(4) . .
C14G C21G C23G 79(3) . .
C3G C21G C23G 119(3) . .
C13G C22G C1G 64(2) . .
C13G C22G C12G 128(3) . .
C1G C22G C12G 168(3) . .
C13G C22G C2G 71(2) . .
C1G C22G C2G 133(2) . .
C12G C22G C2G 59.0(15) . .
C21G C23G C14G 37.5(15) . .

loop_
_geom_bond_atom_site_label_1
_geom_bond_atom_site_label_2
_geom_bond_distance
_geom_bond_site_symmetry_2
Cu1 O4A 1.962(4) .
Cu1 O1B 1.967(4) .
Cu1 O3A 1.977(4) 3_576
Cu1 O2B 1.978(4) 3_576
Cu1 O1WC 2.156(4) .
Cu1 Cu1 2.6476(13) 3_576
Cu2 O1D 1.957(4) .
Cu2 O4C 1.962(4) .
Cu2 O2A 1.965(4) 4_576
Cu2 O3D 1.968(4) 4_676
Cu2 N1PB 2.150(5) .
Cu2 Cu3 2.6553(9) .
Cu3 O4D 1.960(4) 4_676
Cu3 O2D 1.966(4) .
Cu3 O3C 1.985(4) .
Cu3 O1A 1.985(4) 4_576
Cu3 N1PA 2.145(5) .
Cu4 O3B 1.962(4) .
Cu4 O1C 1.976(4) 3_677
Cu4 O4B 1.979(4) 3_677
Cu4 O2C 1.980(4) .
Cu4 N1PC 2.133(5) .
Cu4 Cu4 2.6640(13) 3_677
O1A C1A 1.264(7) .
O1A Cu3 1.985(4) 4_675
O2A C1A 1.262(6) .
O2A Cu2 1.965(4) 4_675
O3A C8A 1.259(6) .
O3A Cu1 1.977(4) 3_576
O4A C8A 1.267(6) .
C1A C2A 1.498(7) .
C2A C3A 1.379(8) .
C2A C7A 1.383(7) .
C3A C4A 1.382(8) .
C4A C5A 1.365(8) .
C5A C6A 1.397(8) .
C6A C7A 1.386(7) .
C6A C8A 1.493(7) .
O1B C1B 1.266(6) .
O2B C1B 1.258(7) .
O2B Cu1 1.978(4) 3_576
O3B C8B 1.252(6) .
O4B C8B 1.258(7) .
O4B Cu4 1.979(4) 3_677
C1B C2B 1.497(7) .
C2B C7B 1.374(7) .
C2B C3B 1.394(8) .
C3B C4B 1.380(8) .
C4B C5B 1.379(8) .
C5B C6B 1.385(8) .
C6B C7B 1.386(7) .
C6B C8B 1.503(7) .
O1C C1C 1.259(7) .
O1C Cu4 1.976(4) 3_677
O2C C1C 1.262(7) .
O3C C8C 1.265(6) .
O4C C8C 1.260(7) .
C1C C2C 1.484(8) .
C2C C3C 1.382(9) .
C2C C7C 1.399(7) .
C3C C4C 1.377(9) .
C4C C5C 1.371(9) .
C5C C6C 1.363(8) .
C6C C7C 1.370(8) .
C6C C8C 1.501(7) .
O1D C1D 1.260(7) .
O2D C1D 1.257(6) .
O3D C8D 1.253(6) .
O3D Cu2 1.968(4) 4_575
O4D C8D 1.258(6) .
O4D Cu3 1.960(4) 4_575
C1D C2D 1.509(7) .
C2D C7D 1.380(7) .
C2D C3D 1.392(7) .
C3D C4D 1.374(8) .
C4D C5D 1.405(8) .
C5D C6D 1.371(7) .
C6D C7D 1.390(7) .
C6D C8D 1.497(7) .
N1PA C5PA 1.320(7) .
N1PA C1PA 1.322(8) .
C1PA C2PA 1.371(9) .
C2PA C3PA 1.386(10) .
C3PA C4PA 1.362(10) .
C4PA C5PA 1.380(9) .
N1PB C5PB 1.320(8) .
N1PB C1PB 1.324(8) .
C1PB C2PB 1.369(9) .
C2PB C3PB 1.334(11) .
C3PB C4PB 1.407(11) .
C4PB C5PB 1.369(10) .
N1PC C1PC 1.280(8) .
N1PC C5PC 1.398(12) .
C1PC C2PC 1.356(10) .
C2PC C3PC 1.384(14) .
C3PC C4PC 1.413(16) .
C4PC C5PC 1.465(14) .
C1G C13G 1.37(2) .
C1G C22G 1.39(3) .
C2G C11G 1.260(14) .
C2G C12G 1.490(19) .
C2G C22G 1.56(3) .
C2G C13G 1.62(2) .
C3G C12G 1.279(18) .
C3G C15G 1.406(15) .
C3G C21G 1.46(3) .
C11G C15G 1.256(17) .
C11G C12G 1.55(2) .
C12G C15G 1.42(2) .
C12G C22G 1.46(4) .
C13G C22G 1.17(3) .
C14G C21G 1.00(3) .
C14G C15G 1.41(2) .
C14G C23G 1.61(4) .
C15G C21G 0.90(3) .
C21G C23G 1.48(5) .

loop_
_geom_torsion_atom_site_label_1
_geom_torsion_atom_site_label_2
_geom_torsion_atom_site_label_3
_geom_torsion_atom_site_label_4
_geom_torsion
_geom_torsion_site_symmetry_1
_geom_torsion_site_symmetry_4
O1D Cu2 Cu3 O4D 170.53(16) . 4_676
O4C Cu2 Cu3 O4D 82.66(17) . 4_676
O2A Cu2 Cu3 O4D -99.01(16) 4_576 4_676
O3D Cu2 Cu3 O4D -6.53(16) 4_676 4_676
N1PB Cu2 Cu3 O4D -34.2(11) . 4_676
O1D Cu2 Cu3 O2D -10.92(17) . .
O4C Cu2 Cu3 O2D -98.78(18) . .
O2A Cu2 Cu3 O2D 79.54(17) 4_576 .
O3D Cu2 Cu3 O2D 172.03(17) 4_676 .
N1PB Cu2 Cu3 O2D 144.4(11) . .
O1D Cu2 Cu3 O3C 80.04(17) . .
O4C Cu2 Cu3 O3C -7.82(17) . .
O2A Cu2 Cu3 O3C 170.50(16) 4_576 .
O3D Cu2 Cu3 O3C -97.01(17) 4_676 .
N1PB Cu2 Cu3 O3C -124.7(11) . .
O1D Cu2 Cu3 O1A -100.74(16) . 4_576
O4C Cu2 Cu3 O1A 171.40(17) . 4_576
O2A Cu2 Cu3 O1A -10.27(16) 4_576 4_576
O3D Cu2 Cu3 O1A 82.21(16) 4_676 4_576
N1PB Cu2 Cu3 O1A 54.6(11) . 4_576
O1D Cu2 Cu3 N1PA 48.8(18) . .
O4C Cu2 Cu3 N1PA -39.1(18) . .
O2A Cu2 Cu3 N1PA 139.2(18) 4_576 .
O3D Cu2 Cu3 N1PA -128.3(18) 4_676 .
N1PB Cu2 Cu3 N1PA -156(2) . .
O1B Cu1 O4A C8A -86.3(4) . .
O3A Cu1 O4A C8A -3.2(11) 3_576 .
O2B Cu1 O4A C8A 81.9(4) 3_576 .
O1WC Cu1 O4A C8A 172.6(4) . .
Cu1 Cu1 O4A C8A -0.1(4) 3_576 .
Cu2 O2A C1A O1A 1.9(8) 4_675 .
Cu2 O2A C1A C2A 180.0(4) 4_675 .
Cu3 O1A C1A O2A 12.0(8) 4_675 .
Cu3 O1A C1A C2A -166.0(4) 4_675 .
O2A C1A C2A C3A -18.8(8) . .
O1A C1A C2A C3A 159.5(6) . .
O2A C1A C2A C7A 159.7(5) . .
O1A C1A C2A C7A -22.1(8) . .
C7A C2A C3A C4A 4.5(10) . .
C1A C2A C3A C4A -177.0(7) . .
C2A C3A C4A C5A -3.5(12) . .
C3A C4A C5A C6A -0.2(12) . .
C4A C5A C6A C7A 2.7(10) . .
C4A C5A C6A C8A -174.5(6) . .
C3A C2A C7A C6A -2.0(9) . .
C1A C2A C7A C6A 179.6(5) . .
C5A C6A C7A C2A -1.6(9) . .
C8A C6A C7A C2A 175.5(5) . .
Cu1 O3A C8A O4A 1.9(8) 3_576 .
Cu1 O3A C8A C6A -175.8(4) 3_576 .
Cu1 O4A C8A O3A -1.0(8) . .
Cu1 O4A C8A C6A 176.7(4) . .
C7A C6A C8A O3A -8.8(8) . .
C5A C6A C8A O3A 168.3(5) . .
C7A C6A C8A O4A 173.3(5) . .
C5A C6A C8A O4A -9.6(8) . .
O4A Cu1 O1B C1B 84.6(4) . .
O3A Cu1 O1B C1B -83.8(4) 3_576 .
O2B Cu1 O1B C1B 1.7(10) 3_576 .
O1WC Cu1 O1B C1B -176.3(4) . .
Cu1 Cu1 O1B C1B -0.4(4) 3_576 .
O1C Cu4 O3B C8B 88.7(4) 3_677 .
O4B Cu4 O3B C8B 6.5(11) 3_677 .
O2C Cu4 O3B C8B -79.2(4) . .
N1PC Cu4 O3B C8B -173.3(4) . .
Cu4 Cu4 O3B C8B 1.7(4) 3_677 .
Cu1 O2B C1B O1B -2.4(8) 3_576 .
Cu1 O2B C1B C2B 177.4(3) 3_576 .
Cu1 O1B C1B O2B 1.7(7) . .
Cu1 O1B C1B C2B -178.1(3) . .
O2B C1B C2B C7B -6.5(7) . .
O1B C1B C2B C7B 173.3(5) . .
O2B C1B C2B C3B 176.1(5) . .
O1B C1B C2B C3B -4.1(7) . .
C7B C2B C3B C4B -4.5(8) . .
C1B C2B C3B C4B 172.9(5) . .
C2B C3B C4B C5B 2.0(8) . .
C3B C4B C5B C6B 2.2(9) . .
C4B C5B C6B C7B -4.0(8) . .
C4B C5B C6B C8B 174.3(5) . .
C3B C2B C7B C6B 2.7(8) . .
C1B C2B C7B C6B -174.7(5) . .
C5B C6B C7B C2B 1.4(8) . .
C8B C6B C7B C2B -176.8(5) . .
Cu4 O3B C8B O4B -1.6(8) . .
Cu4 O3B C8B C6B 179.7(3) . .
Cu4 O4B C8B O3B 0.1(8) 3_677 .
Cu4 O4B C8B C6B 178.8(3) 3_677 .
C5B C6B C8B O3B -0.2(8) . .
C7B C6B C8B O3B 178.0(5) . .
C5B C6B C8B O4B -178.9(5) . .
C7B C6B C8B O4B -0.7(8) . .
O3B Cu4 O2C C1C 82.2(5) . .
O1C Cu4 O2C C1C 4.5(11) 3_677 .
O4B Cu4 O2C C1C -85.3(5) 3_677 .
N1PC Cu4 O2C C1C -179.2(5) . .
Cu4 Cu4 O2C C1C -5.0(4) 3_677 .
O4D Cu3 O3C C8C -76.2(4) 4_676 .
O2D Cu3 O3C C8C 90.6(5) . .
O1A Cu3 O3C C8C 5.1(11) 4_576 .
N1PA Cu3 O3C C8C -173.4(4) . .
Cu2 Cu3 O3C C8C 8.8(4) . .
O1D Cu2 O4C C8C -75.4(4) . .
O2A Cu2 O4C C8C 2.6(11) 4_576 .
O3D Cu2 O4C C8C 92.6(4) 4_676 .
N1PB Cu2 O4C C8C -176.2(4) . .
Cu3 Cu2 O4C C8C 10.0(4) . .
Cu4 O1C C1C O2C -16.7(8) 3_677 .
Cu4 O1C C1C C2C 159.9(4) 3_677 .
Cu4 O2C C1C O1C 15.0(9) . .
Cu4 O2C C1C C2C -161.6(4) . .
O1C C1C C2C C3C 30.5(9) . .
O2C C1C C2C C3C -152.6(6) . .
O1C C1C C2C C7C -144.3(6) . .
O2C C1C C2C C7C 32.6(8) . .
C7C C2C C3C C4C -0.4(10) . .
C1C C2C C3C C4C -175.3(7) . .
C2C C3C C4C C5C 3.4(12) . .
C3C C4C C5C C6C -3.4(12) . .
C4C C5C C6C C7C 0.2(11) . .
C4C C5C C6C C8C -179.7(6) . .
C5C C6C C7C C2C 2.9(9) . .
C8C C6C C7C C2C -177.2(5) . .
C3C C2C C7C C6C -2.8(9) . .
C1C C2C C7C C6C 172.3(5) . .
Cu2 O4C C8C O3C -6.9(8) . .
Cu2 O4C C8C C6C 173.0(4) . .
Cu3 O3C C8C O4C -4.0(8) . .
Cu3 O3C C8C C6C 176.1(4) . .
C5C C6C C8C O4C 167.3(6) . .
C7C C6C C8C O4C -12.6(8) . .
C5C C6C C8C O3C -12.9(9) . .
C7C C6C C8C O3C 167.2(5) . .
O4C Cu2 O1D C1D 98.2(4) . .
O2A Cu2 O1D C1D -69.2(4) 4_576 .
O3D Cu2 O1D C1D 25.4(10) 4_676 .
N1PB Cu2 O1D C1D -165.2(4) . .
Cu3 Cu2 O1D C1D 11.8(4) . .
O4D Cu3 O2D C1D 20.3(10) 4_676 .
O3C Cu3 O2D C1D -67.4(4) . .
O1A Cu3 O2D C1D 100.4(4) 4_576 .
N1PA Cu3 O2D C1D -162.4(4) . .
Cu2 Cu3 O2D C1D 14.0(4) . .
Cu3 O2D C1D O1D -9.9(8) . .
Cu3 O2D C1D C2D 170.3(3) . .
Cu2 O1D C1D O2D -5.3(8) . .
Cu2 O1D C1D C2D 174.5(3) . .
O2D C1D C2D C7D 25.7(8) . .
O1D C1D C2D C7D -154.1(5) . .
O2D C1D C2D C3D -153.2(5) . .
O1D C1D C2D C3D 26.9(8) . .
C7D C2D C3D C4D -2.4(9) . .
C1D C2D C3D C4D 176.6(6) . .
C2D C3D C4D C5D 2.8(10) . .
C3D C4D C5D C6D -1.1(10) . .
C4D C5D C6D C7D -1.2(9) . .
C4D C5D C6D C8D 179.5(6) . .
C3D C2D C7D C6D 0.1(8) . .
C1D C2D C7D C6D -178.8(5) . .
C5D C6D C7D C2D 1.6(8) . .
C8D C6D C7D C2D -179.1(5) . .
Cu2 O3D C8D O4D 9.6(8) 4_575 .
Cu2 O3D C8D C6D -170.1(3) 4_575 .
Cu3 O4D C8D O3D -0.4(8) 4_575 .
Cu3 O4D C8D C6D 179.4(3) 4_575 .
C5D C6D C8D O3D -149.9(5) . .
C7D C6D C8D O3D 30.7(8) . .
C5D C6D C8D O4D 30.3(8) . .
C7D C6D C8D O4D -149.0(5) . .
O4D Cu3 N1PA C5PA 16.8(5) 4_676 .
O2D Cu3 N1PA C5PA -162.6(5) . .
O3C Cu3 N1PA C5PA 107.1(5) . .
O1A Cu3 N1PA C5PA -72.5(5) 4_576 .
Cu2 Cu3 N1PA C5PA 138.1(16) . .
O4D Cu3 N1PA C1PA -168.5(5) 4_676 .
O2D Cu3 N1PA C1PA 12.1(5) . .
O3C Cu3 N1PA C1PA -78.2(5) . .
O1A Cu3 N1PA C1PA 102.2(5) 4_576 .
Cu2 Cu3 N1PA C1PA -47(2) . .
C5PA N1PA C1PA C2PA 0.4(11) . .
Cu3 N1PA C1PA C2PA -174.6(7) . .
N1PA C1PA C2PA C3PA 0.6(13) . .
C1PA C2PA C3PA C4PA -1.2(12) . .
C2PA C3PA C4PA C5PA 0.9(11) . .
C1PA N1PA C5PA C4PA -0.7(10) . .
Cu3 N1PA C5PA C4PA 174.2(5) . .
C3PA C4PA C5PA N1PA 0.1(11) . .
O1D Cu2 N1PB C5PB 149.4(6) . .
O4C Cu2 N1PB C5PB -121.8(6) . .
O2A Cu2 N1PB C5PB 58.5(6) 4_576 .
O3D Cu2 N1PB C5PB -32.9(6) 4_676 .
Cu3 Cu2 N1PB C5PB -5.5(15) . .
O1D Cu2 N1PB C1PB -35.9(5) . .
O4C Cu2 N1PB C1PB 53.0(5) . .
O2A Cu2 N1PB C1PB -126.7(5) 4_576 .
O3D Cu2 N1PB C1PB 141.8(5) 4_676 .
Cu3 Cu2 N1PB C1PB 169.2(9) . .
C5PB N1PB C1PB C2PB 1.2(11) . .
Cu2 N1PB C1PB C2PB -173.8(6) . .
N1PB C1PB C2PB C3PB -0.4(13) . .
C1PB C2PB C3PB C4PB -0.3(13) . .
C2PB C3PB C4PB C5PB 0.2(13) . .
C1PB N1PB C5PB C4PB -1.4(12) . .
Cu2 N1PB C5PB C4PB 173.7(7) . .
C3PB C4PB C5PB N1PB 0.7(14) . .
O3B Cu4 N1PC C1PC 60.7(5) . .
O1C Cu4 N1PC C1PC 152.9(5) 3_677 .
O4B Cu4 N1PC C1PC -119.2(5) 3_677 .
O2C Cu4 N1PC C1PC -26.3(5) . .
Cu4 Cu4 N1PC C1PC -76.5(13) 3_677 .
O3B Cu4 N1PC C5PC -127.7(5) . .
O1C Cu4 N1PC C5PC -35.5(6) 3_677 .
O4B Cu4 N1PC C5PC 52.3(5) 3_677 .
O2C Cu4 N1PC C5PC 145.3(5) . .
Cu4 Cu4 N1PC C5PC 95.0(12) 3_677 .
C5PC N1PC C1PC C2PC -0.2(12) . .
Cu4 N1PC C1PC C2PC 170.9(6) . .
N1PC C1PC C2PC C3PC 4.3(13) . .
C1PC C2PC C3PC C4PC -5.3(14) . .
C2PC C3PC C4PC C5PC 2.7(15) . .
C1PC N1PC C5PC C4PC -2.5(11) . .
Cu4 N1PC C5PC C4PC -174.2(6) . .
C3PC C4PC C5PC N1PC 1.1(14) . .
C12G C2G C11G C15G 3.5(14) . .
C22G C2G C11G C15G -27(2) . .
C13G C2G C11G C15G -59(3) . .
C22G C2G C11G C12G -30.0(17) . .
C13G C2G C11G C12G -63(3) . .
C21G C3G C12G C15G -4.3(15) . .
C15G C3G C12G C22G 137(3) . .
C21G C3G C12G C22G 133(3) . .
C15G C3G C12G C2G 15(5) . .
C21G C3G C12G C2G 11(5) . .
C15G C3G C12G C11G 2.0(11) . .
C21G C3G C12G C11G -2.3(19) . .
C11G C2G C12G C3G -16(5) . .
C22G C2G C12G C3G 132(5) . .
C13G C2G C12G C3G 142(5) . .
C11G C2G C12G C15G -2.6(11) . .
C22G C2G C12G C15G 145(2) . .
C13G C2G C12G C15G 155.1(12) . .
C11G C2G C12G C22G -148.0(18) . .
C13G C2G C12G C22G 9.7(18) . .
C22G C2G C12G C11G 148.0(18) . .
C13G C2G C12G C11G 157.7(12) . .
C15G C11G C12G C3G -2.3(13) . .
C2G C11G C12G C3G 174.3(17) . .
C2G C11G C12G C15G 176.6(14) . .
C15G C11G C12G C22G -147(2) . .
C2G C11G C12G C22G 29.9(17) . .
C15G C11G C12G C2G -176.6(14) . .
C22G C1G C13G C2G 17(2) . .
C11G C2G C13G C22G 44(4) . .
C12G C2G C13G C22G -12(2) . .
C11G C2G C13G C1G 28(4) . .
C12G C2G C13G C1G -29(2) . .
C22G C2G C13G C1G -17(2) . .
C2G C11G C15G C21G 152(7) . .
C12G C11G C15G C21G 155(7) . .
C2G C11G C15G C3G -1(2) . .
C12G C11G C15G C3G 2.3(13) . .
C2G C11G C15G C14G 178.7(14) . .
C12G C11G C15G C14G -177.8(17) . .
C2G C11G C15G C12G -3.6(15) . .
C12G C3G C15G C21G -173(3) . .
C12G C3G C15G C11G -2.7(15) . .
C21G C3G C15G C11G 170(3) . .
C12G C3G C15G C14G 177.4(18) . .
C21G C3G C15G C14G -10(2) . .
C21G C3G C15G C12G 173(2) . .
C23G C14G C15G C21G 11(3) . .
C21G C14G C15G C11G -166(3) . .
C23G C14G C15G C11G -155(2) . .
C21G C14G C15G C3G 13(3) . .
C23G C14G C15G C3G 25(2) . .
C21G C14G C15G C12G 29(12) . .
C23G C14G C15G C12G 41(12) . .
C3G C12G C15G C21G 9(3) . .
C22G C12G C15G C21G -109(4) . .
C2G C12G C15G C21G -166(3) . .
C11G C12G C15G C21G -169(3) . .
C3G C12G C15G C11G 177.6(13) . .
C22G C12G C15G C11G 60(3) . .
C2G C12G C15G C11G 2.6(11) . .
C22G C12G C15G C3G -117(3) . .
C2G C12G C15G C3G -175.0(15) . .
C11G C12G C15G C3G -177.6(13) . .
C3G C12G C15G C14G -17(12) . .
C22G C12G C15G C14G -135(11) . .
C2G C12G C15G C14G 168(11) . .
C11G C12G C15G C14G 165(12) . .
C11G C15G C21G C14G 35(8) . .
C3G C15G C21G C14G -168(3) . .
C12G C15G C21G C14G -175(2) . .
C11G C15G C21G C3G -157(7) . .
C14G C15G C21G C3G 168(3) . .
C12G C15G C21G C3G -7(3) . .
C11G C15G C21G C23G -30(21) . .
C3G C15G C21G C23G 127(16) . .
C14G C15G C21G C23G -65(15) . .
C12G C15G C21G C23G 120(15) . .
C23G C14G C21G C15G -168(3) . .
C15G C14G C21G C3G -36(8) . .
C23G C14G C21G C3G 156(10) . .
C15G C14G C21G C23G 168(3) . .
C12G C3G C21G C15G 6(2) . .
C12G C3G C21G C14G 45(10) . .
C15G C3G C21G C14G 39(9) . .
C12G C3G C21G C23G -161(3) . .
C15G C3G C21G C23G -168(4) . .
C2G C13G C22G C1G -165.9(16) . .
C1G C13G C22G C12G -179(4) . .
C2G C13G C22G C12G 16(3) . .
C1G C13G C22G C2G 165.9(16) . .
C13G C1G C22G C12G 175(14) . .
C13G C1G C22G C2G -18(2) . .
C3G C12G C22G C13G -179(3) . .
C15G C12G C22G C13G -86(5) . .
C2G C12G C22G C13G -17(3) . .
C11G C12G C22G C13G -42(4) . .
C3G C12G C22G C1G 7(14) . .
C15G C12G C22G C1G 100(13) . .
C2G C12G C22G C1G 169(13) . .
C11G C12G C22G C1G 144(12) . .
C3G C12G C22G C2G -162(2) . .
C15G C12G C22G C2G -68(3) . .
C11G C12G C22G C2G -24.6(13) . .
C11G C2G C22G C13G -160.5(17) . .
C12G C2G C22G C13G 166(3) . .
C11G C2G C22G C1G -143(3) . .
C12G C2G C22G C1G -177(4) . .
C13G C2G C22G C1G 17(2) . .
C11G C2G C22G C12G 33.6(18) . .
C13G C2G C22G C12G -166(3) . .
C15G C21G C23G C14G 67(16) . .
C3G C21G C23G C14G -171(4) . .
C15G C14G C23G C21G -8(2) . .
